data_2205890
loop_
_publ_author_name
'Wang, Xin Qiang'
'Yu, Wen Tao'
'Xu, Dong'
'Zhang, Guang Hui'

_publ_section_title
;
 Polymeric
 bis(<i>N</i>-methylformamide)tetrathiocyanatocadmium(II)mercury(II)
;
_journal_issue 6
_journal_name_full 'Acta Crystallographica Section E'
_journal_page_first m1147
_journal_page_last m1149
_journal_paper_doi 10.1107/S1600536805015394
_journal_volume 61
_journal_year 2005
_chemical_formula_iupac '[Cd Hg (N C S)4 (C2 H5 N O)2]'
_chemical_formula_moiety 'C8 H10 Cd Hg N6 O2 S4'
_chemical_formula_sum 'C8 H10 Cd Hg N6 O2 S4'
_chemical_formula_weight 663.45
_chemical_name_systematic
;
poly[bis(N-methylformamide)tetra-\m-thiocyanato-cadmium(II)mercury(II)]
;
_space_group_IT_number 33
_symmetry_cell_setting orthorhombic
_symmetry_space_group_name_Hall 'P 2c -2n'
_symmetry_space_group_name_H-M 'P n a 21'
_atom_sites_solution_hydrogens geom
_atom_sites_solution_primary direct
_atom_sites_solution_secondary difmap
_audit_creation_method SHELXL-97
_cell_angle_alpha 90.00
_cell_angle_beta 90.00
_cell_angle_gamma 90.00
_cell_formula_units_Z 4
_cell_length_a 16.244(2)
_cell_length_b 7.7670(8)
_cell_length_c 15.3043(19)
_cell_measurement_reflns_used 57
_cell_measurement_temperature 293(2)
_cell_measurement_theta_max 12.45
_cell_measurement_theta_min 4.78
_cell_volume 1930.9(4)
_computing_cell_refinement XSCANS
_computing_data_collection 'XSCANS (Bruker,1996)'
_computing_data_reduction 'SHELXTL (Bruker, 1997)'
_computing_molecular_graphics SHELXTL
_computing_publication_material SHELXTL
_computing_structure_refinement SHELXTL
_computing_structure_solution 'SIR97 (Altomare et al., 1999)'
_diffrn_ambient_temperature 293(2)
_diffrn_measured_fraction_theta_full 1.000
_diffrn_measured_fraction_theta_max 1.000
_diffrn_measurement_device_type 'Bruker P4'
_diffrn_measurement_method \w
_diffrn_radiation_monochromator graphite
_diffrn_radiation_source 'fine-focus sealed tube'
_diffrn_radiation_type MoK\a
_diffrn_radiation_wavelength 0.71069
_diffrn_reflns_av_R_equivalents 0.0384
_diffrn_reflns_av_sigmaI/netI 0.0650
_diffrn_reflns_limit_h_max 20
_diffrn_reflns_limit_h_min -1
_diffrn_reflns_limit_k_max 1
_diffrn_reflns_limit_k_min -9
_diffrn_reflns_limit_l_max 1
_diffrn_reflns_limit_l_min -18
_diffrn_reflns_number 2617
_diffrn_reflns_theta_full 26.00
_diffrn_reflns_theta_max 26.00
_diffrn_reflns_theta_min 2.51
_diffrn_standards_decay_% 0
_diffrn_standards_interval_count 97
_diffrn_standards_number 3
_exptl_absorpt_coefficient_mu 9.486
_exptl_absorpt_correction_T_max 0.290
_exptl_absorpt_correction_T_min 0.191
_exptl_absorpt_correction_type psi-scan
_exptl_absorpt_process_details '(XSCANS; Bruker, 1996)'
_exptl_crystal_colour colourless
_exptl_crystal_density_diffrn 2.282
_exptl_crystal_density_method 'not measured'
_exptl_crystal_description Prism
_exptl_crystal_F_000 1232
_exptl_crystal_size_max 0.18
_exptl_crystal_size_mid 0.16
_exptl_crystal_size_min 0.13
_refine_diff_density_max 0.630
_refine_diff_density_min -0.880
_refine_ls_abs_structure_details 'Flack (1983), 151 Friedel pairs'
_refine_ls_abs_structure_Flack 0.42(2)
_refine_ls_extinction_coef 0.00277(15)
_refine_ls_extinction_expression Fc^*^=kFc[1+0.001xFc^2^\l^3^/sin(2\q)]^-1/4^
_refine_ls_extinction_method SHELXTL
_refine_ls_goodness_of_fit_ref 0.969
_refine_ls_hydrogen_treatment constr
_refine_ls_matrix_type full
_refine_ls_number_parameters 201
_refine_ls_number_reflns 2129
_refine_ls_number_restraints 19
_refine_ls_restrained_S_all 0.970
_refine_ls_R_factor_all 0.0716
_refine_ls_R_factor_gt 0.0409
_refine_ls_shift/su_max 0.001
_refine_ls_shift/su_mean 0.000
_refine_ls_structure_factor_coef Fsqd
_refine_ls_weighting_details 'calc w = 1/[\s^2^(Fo^2^)+(0.0314P)^2^] where P = (Fo^2^+2Fc^2^)/3'
_refine_ls_weighting_scheme calc
_refine_ls_wR_factor_gt 0.0713
_refine_ls_wR_factor_ref 0.0807
_reflns_number_gt 1497
_reflns_number_total 2129
_reflns_threshold_expression I>2\s(I)
_cod_data_source_file ci6548.cif
_cod_data_source_block I
_cod_depositor_comments
;
The following automatic conversions were performed:
'_symmetry_cell_setting' value 'Orthorhombic' changed to 'orthorhombic'
according to '/home/saulius/struct/CIF-dictionaries/cif_core.dic'
dictionary named 'cif_core.dic' version 2.4.1 from 2010-06-29.

Automatic conversion script
Id: cif_fix_enum 1527 2010-12-29 10:47:43Z saulius 

The following automatic conversions were performed:

'_symmetry_cell_setting' value 'Orthorhombic' changed to
'orthorhombic' according to
/home/saulius/struct/CIF-dictionaries/cif_core.dic dictionary named
'cif_core.dic' version 2.4.1 from 2010-06-29.

Automatic conversion script
Id: cif_fix_values 1715 2011-07-08 13:25:40Z adriana 
;
_cod_database_code 2205890

loop_
_symmetry_equiv_pos_as_xyz
'x, y, z'
'-x, -y, z+1/2'
'-x+1/2, y+1/2, z+1/2'
'x+1/2, -y+1/2, z'

loop_
_atom_site_label
_atom_site_fract_x
_atom_site_fract_y
_atom_site_fract_z
_atom_site_U_iso_or_equiv
_atom_site_adp_type
_atom_site_calc_flag
_atom_site_refinement_flags
_atom_site_occupancy
_atom_site_type_symbol
Hg1 0.42893(4) 1.04049(8) 0.43517(5) 0.0566(2) Uani d . 1 Hg
Cd1 0.62078(7) 0.50702(15) 0.24017(12) 0.0483(3) Uani d . 1 Cd
S1 0.4467(4) 0.7344(7) 0.4881(4) 0.0852(18) Uani d . 1 S
O1 0.7102(7) 0.7384(12) 0.2424(10) 0.069(3) Uani d D 1 O
O2 0.7083(8) 0.3781(16) 0.1432(8) 0.062(3) Uani d D 1 O
N1 0.5378(9) 0.623(2) 0.3449(12) 0.074(5) Uani d . 1 N
N2 0.7044(8) 0.3802(19) 0.3457(12) 0.062(4) Uani d . 1 N
N3 0.5469(10) 0.652(2) 0.1335(12) 0.077(5) Uani d . 1 N
N4 0.5462(9) 0.258(2) 0.2328(12) 0.073(5) Uani d . 1 N
N5 0.7479(10) 1.016(2) 0.2332(16) 0.097(7) Uani d D 1 N
H5N 0.7325 1.1173 0.2169 0.116 Uiso calc R 1 H
N6 0.8193(9) 0.383(2) 0.0536(10) 0.080(5) Uani d D 1 N
H6N 0.8598 0.4444 0.0348 0.096 Uiso calc R 1 H
C1 0.5021(11) 0.670(2) 0.4042(13) 0.061(6) Uani d . 1 C
C2 0.7448(9) 0.351(2) 0.4047(12) 0.054(5) Uani d . 1 C
C3 0.5069(9) 0.701(2) 0.0785(12) 0.044(4) Uani d . 1 C
C4 0.4970(10) 0.1554(19) 0.2469(12) 0.049(4) Uani d . 1 C
C5 0.6911(10) 0.8875(16) 0.2323(17) 0.072(6) Uani d D 1 C
H5 0.6360 0.9150 0.2237 0.086 Uiso calc R 1 H
C6 0.8331(11) 0.993(3) 0.260(2) 0.133(10) Uani d DU 1 C
H6A 0.8618 1.1007 0.2557 0.199 Uiso calc R 1 H
H6B 0.8591 0.9094 0.2232 0.199 Uiso calc R 1 H
H6C 0.8346 0.9537 0.3197 0.199 Uiso calc R 1 H
C7 0.7699(9) 0.449(2) 0.1164(12) 0.061(6) Uani d D 1 C
H7 0.7841 0.5546 0.1406 0.074 Uiso calc R 1 H
C8 0.8063(13) 0.213(3) 0.0165(17) 0.126(10) Uani d DU 1 C
H8A 0.8484 0.1892 -0.0258 0.188 Uiso calc R 1 H
H8B 0.7534 0.2090 -0.0114 0.188 Uiso calc R 1 H
H8C 0.8084 0.1284 0.0622 0.188 Uiso calc R 1 H
S3 0.4535(3) 0.7702(7) -0.0056(4) 0.0620(13) Uani d . 1 S
S4 0.4260(3) 0.0136(6) 0.2704(3) 0.0718(15) Uani d . 1 S
S2 0.8042(3) 0.2952(7) 0.4873(4) 0.0742(16) Uani d . 1 S

loop_
_atom_site_aniso_label
_atom_site_aniso_U_11
_atom_site_aniso_U_22
_atom_site_aniso_U_33
_atom_site_aniso_U_12
_atom_site_aniso_U_13
_atom_site_aniso_U_23
Hg1 0.0579(4) 0.0615(4) 0.0504(3) 0.0109(3) 0.0010(5) -0.0087(6)
Cd1 0.0499(6) 0.0474(6) 0.0477(6) 0.0014(6) 0.0035(7) -0.0017(7)
S1 0.128(5) 0.062(3) 0.065(3) 0.023(3) 0.039(4) 0.015(3)
O1 0.065(7) 0.049(7) 0.094(10) -0.004(6) 0.018(9) -0.007(9)
O2 0.059(7) 0.063(8) 0.065(9) -0.026(7) 0.012(7) -0.017(7)
N1 0.068(10) 0.092(12) 0.061(10) 0.038(9) -0.001(9) -0.024(11)
N2 0.057(9) 0.066(9) 0.064(10) 0.009(8) -0.012(10) -0.005(10)
N3 0.077(12) 0.083(12) 0.069(12) -0.011(10) -0.010(11) 0.006(11)
N4 0.082(11) 0.071(10) 0.065(11) -0.028(9) -0.005(10) -0.010(11)
N5 0.109(14) 0.039(8) 0.142(18) 0.014(11) -0.046(16) -0.005(14)
N6 0.073(11) 0.112(14) 0.054(10) -0.032(10) 0.017(10) -0.016(11)
C1 0.068(12) 0.039(9) 0.078(18) 0.011(9) -0.001(11) -0.006(10)
C2 0.040(8) 0.055(10) 0.066(15) -0.011(8) -0.001(9) 0.008(10)
C3 0.033(9) 0.049(10) 0.048(11) -0.014(8) 0.014(8) -0.006(10)
C4 0.073(12) 0.037(8) 0.037(9) -0.003(8) -0.004(10) 0.003(10)
C5 0.053(11) 0.045(10) 0.116(19) 0.015(9) -0.004(14) 0.001(15)
C6 0.132(16) 0.105(14) 0.16(2) -0.028(14) -0.024(16) -0.004(15)
C7 0.049(10) 0.064(15) 0.072(14) 0.010(11) 0.003(11) -0.014(13)
C8 0.114(15) 0.123(16) 0.140(18) -0.032(13) 0.033(14) -0.056(14)
S3 0.052(3) 0.075(3) 0.059(3) -0.002(2) -0.006(3) 0.005(3)
S4 0.092(4) 0.079(3) 0.044(3) -0.029(3) -0.007(3) -0.006(3)
S2 0.051(3) 0.103(4) 0.069(3) -0.026(3) -0.010(3) 0.032(3)

loop_
_atom_type_symbol
_atom_type_description
_atom_type_scat_dispersion_real
_atom_type_scat_dispersion_imag
_atom_type_scat_source
C C 0.0033 0.0016 'International Tables Vol C Tables 4.2.6.8 and 6.1.1.4'
H H 0.0000 0.0000 'International Tables Vol C Tables 4.2.6.8 and 6.1.1.4'
N N 0.0061 0.0033 'International Tables Vol C Tables 4.2.6.8 and 6.1.1.4'
O O 0.0106 0.0060 'International Tables Vol C Tables 4.2.6.8 and 6.1.1.4'
S S 0.1246 0.1234 'International Tables Vol C Tables 4.2.6.8 and 6.1.1.4'
Cd Cd -0.8075 1.2024 'International Tables Vol C Tables 4.2.6.8 and 6.1.1.4'
Hg Hg -2.3894 9.2266 'International Tables Vol C Tables 4.2.6.8 and 6.1.1.4'

loop_
_geom_angle_atom_site_label_1
_geom_angle_atom_site_label_2
_geom_angle_atom_site_label_3
_geom_angle_site_symmetry_1
_geom_angle_site_symmetry_3
_geom_angle
_geom_angle_publ_flag
S2 Hg1 S1 4_465 . 117.8(2) y
S2 Hg1 S4 4_465 1_565 110.0(2) y
S1 Hg1 S4 . 1_565 104.11(19) y
S2 Hg1 S3 4_465 2_675 101.26(16) y
S1 Hg1 S3 . 2_675 109.8(2) y
S4 Hg1 S3 1_565 2_675 114.33(17) y
N1 Cd1 O2 . . 175.7(6) y
N1 Cd1 N4 . . 93.3(6) y
O2 Cd1 N4 . . 85.8(5) y
N1 Cd1 O1 . . 93.0(5) y
O2 Cd1 O1 . . 87.7(4) y
N4 Cd1 O1 . . 172.9(5) y
N1 Cd1 N3 . . 89.8(5) y
O2 Cd1 N3 . . 94.4(6) y
N4 Cd1 N3 . . 95.8(6) y
O1 Cd1 N3 . . 87.6(5) y
N1 Cd1 N2 . . 91.4(6) y
O2 Cd1 N2 . . 84.4(4) y
N4 Cd1 N2 . . 89.1(6) y
O1 Cd1 N2 . . 87.3(5) y
N3 Cd1 N2 . . 174.8(6) y
C1 S1 Hg1 . . 95.6(7) y
C5 O1 Cd1 . . 125.6(11) ?
C7 O2 Cd1 . . 122.3(11) ?
C1 N1 Cd1 . . 171.5(16) y
C2 N2 Cd1 . . 165.9(15) y
C3 N3 Cd1 . . 170.6(17) y
C4 N4 Cd1 . . 161.2(16) y
C5 N5 C6 . . 123.8(16) ?
C5 N5 H5N . . 118.1 ?
C6 N5 H5N . . 118.1 ?
C7 N6 C8 . . 122.2(17) ?
C7 N6 H6N . . 118.9 ?
C8 N6 H6N . . 118.9 ?
N1 C1 S1 . . 177.5(18) y
N2 C2 S2 . . 176.1(18) y
N3 C3 S3 . . 176.5(16) y
N4 C4 S4 . . 177.7(18) y
O1 C5 N5 . . 122.0(15) ?
O1 C5 H5 . . 119.0 ?
N5 C5 H5 . . 119.0 ?
N5 C6 H6A . . 109.5 ?
N5 C6 H6B . . 109.5 ?
H6A C6 H6B . . 109.5 ?
N5 C6 H6C . . 109.5 ?
H6A C6 H6C . . 109.5 ?
H6B C6 H6C . . 109.5 ?
O2 C7 N6 . . 124.0(17) ?
O2 C7 H7 . . 118.0 ?
N6 C7 H7 . . 118.0 ?
N6 C8 H8A . . 109.5 ?
N6 C8 H8B . . 109.5 ?
H8A C8 H8B . . 109.5 ?
N6 C8 H8C . . 109.5 ?
H8A C8 H8C . . 109.5 ?
H8B C8 H8C . . 109.5 ?
C3 S3 Hg1 . 2_674 94.1(5) y
C4 S4 Hg1 . 1_545 98.7(6) y
C2 S2 Hg1 . 4_565 95.4(6) y

loop_
_geom_bond_atom_site_label_1
_geom_bond_atom_site_label_2
_geom_bond_site_symmetry_2
_geom_bond_distance
_geom_bond_publ_flag
Hg1 S2 4_465 2.524(4) y
Hg1 S1 . 2.528(5) y
Hg1 S4 1_565 2.531(5) y
Hg1 S3 2_675 2.576(5) y
Cd1 N1 . 2.281(16) y
Cd1 O2 . 2.286(12) y
Cd1 N4 . 2.286(15) y
Cd1 O1 . 2.311(10) y
Cd1 N3 . 2.316(18) y
Cd1 N2 . 2.328(16) y
S1 C1 . 1.646(19) y
O1 C5 . 1.208(9) ?
O2 C7 . 1.214(9) ?
N1 C1 . 1.14(2) y
N2 C2 . 1.14(2) y
N3 C3 . 1.13(2) y
N4 C4 . 1.149(18) y
N5 C5 . 1.360(10) ?
N5 C6 . 1.456(10) ?
N5 H5N . 0.86 ?
N6 C7 . 1.352(10) ?
N6 C8 . 1.455(10) ?
N6 H6N . 0.86 ?
C2 S2 . 1.649(17) y
C3 S3 . 1.643(19) y
C4 S4 . 1.635(17) y
C5 H5 . 0.93 ?
C6 H6A . 0.96 ?
C6 H6B . 0.96 ?
C6 H6C . 0.96 ?
C7 H7 . 0.93 ?
C8 H8A . 0.96 ?
C8 H8B . 0.96 ?
C8 H8C . 0.96 ?
S3 Hg1 2_674 2.576(5) y
S4 Hg1 1_545 2.531(5) y
S2 Hg1 4_565 2.524(4) y

loop_
_geom_torsion_atom_site_label_1
_geom_torsion_atom_site_label_2
_geom_torsion_atom_site_label_3
_geom_torsion_atom_site_label_4
_geom_torsion_site_symmetry_1
_geom_torsion
S2 Hg1 S1 C1 4_465 154.3(6)
S4 Hg1 S1 C1 1_565 32.3(7)
S3 Hg1 S1 C1 2_675 -90.6(7)
N1 Cd1 O1 C5 . -54(2)
O2 Cd1 O1 C5 . 130(2)
N3 Cd1 O1 C5 . 35(2)
N2 Cd1 O1 C5 . -146(2)
O1 Cd1 O2 C7 . -2.3(16)
N3 Cd1 O2 C7 . 85.1(16)
N2 Cd1 O2 C7 . -89.8(16)
N1 Cd1 N2 C2 . -48(6)
O2 Cd1 N2 C2 . 133(6)
N4 Cd1 N2 C2 . -141(6)
O1 Cd1 N2 C2 . 45(6)
N1 Cd1 N4 C4 . -2(5)
O2 Cd1 N4 C4 . 174(5)
N3 Cd1 N4 C4 . -92(5)
N2 Cd1 N4 C4 . 89(5)
Cd1 O1 C5 N5 . -178.9(19)
C6 N5 C5 O1 . -11(5)
Cd1 O2 C7 N6 . -174.0(15)
C8 N6 C7 O2 . -5(3)
